data_4074835
loop_
_publ_author_name
'Zhang, Lei'
'Brookhart, Maurice'
'White, Peter S.'

_publ_section_title
;
 Synthesis, Characterization, and Ethylene Polymerization Activities of
 Neutral Nickel(II) Complexes Derived from Anilino-Substituted Enone
 Ligands Bearing Trifluoromethyl and Trifluoroacetyl Substituents
;
_journal_issue 8
_journal_name_full Organometallics
_journal_page_first 1868
_journal_paper_doi 10.1021/om050931p
_journal_volume 25
_journal_year 2006
_chemical_formula_moiety 'C15 H13 F6 N O2 '
_chemical_formula_sum 'C15 H13 F6 N O2'
_chemical_formula_weight 353.26
_chemical_name_systematic ?
_space_group_IT_number 2
_symmetry_cell_setting triclinic
_symmetry_space_group_name_Hall '-P 1'
_symmetry_space_group_name_H-M 'P -1'
_cell_angle_alpha 75.083(6)
_cell_angle_beta 78.299(6)
_cell_angle_gamma 81.459(7)
_cell_formula_units_Z 2
_cell_length_a 7.7190(12)
_cell_length_b 9.4574(15)
_cell_length_c 11.3047(17)
_cell_measurement_reflns_used 1024
_cell_measurement_temperature 173
_cell_measurement_theta_max 28.00
_cell_measurement_theta_min 2.50
_cell_volume 776.8(2)
_computing_cell_refinement 'Bruker SAINT'
_computing_data_collection 'Bruker SMART'
_computing_data_reduction 'Bruker SAINT/NRCVAX DATRD2'
_computing_molecular_graphics NRCVAX
_computing_publication_material 'NRCVAX TABLES Jan 94 Version'
_computing_structure_refinement 'NRCVAX LSTSQ'
_computing_structure_solution 'NRCVAX SOLVER'
_diffrn_ambient_temperature 173
_diffrn_measurement_device 'Bruker SMART 1K'
_diffrn_measurement_method 'Omega scans'
_diffrn_radiation_monochromator graphite
_diffrn_radiation_source 'xray tube'
_diffrn_radiation_type 'Molybdenum K\a'
_diffrn_radiation_wavelength 0.71073
_diffrn_reflns_av_R_equivalents 0.033
_diffrn_reflns_limit_h_max 10
_diffrn_reflns_limit_h_min -9
_diffrn_reflns_limit_k_max 12
_diffrn_reflns_limit_k_min 0
_diffrn_reflns_limit_l_max 14
_diffrn_reflns_limit_l_min -14
_diffrn_reflns_number 17608
_diffrn_reflns_theta_max 27.99
_diffrn_reflns_theta_min 0.00
_exptl_absorpt_coefficient_mu 0.15
_exptl_absorpt_correction_T_max 1.0000
_exptl_absorpt_correction_T_min 1.0000
_exptl_absorpt_correction_type none
_exptl_crystal_colour colourless
_exptl_crystal_density_diffrn 1.510
_exptl_crystal_description block
_exptl_crystal_F_000 360.36
_exptl_crystal_size_max 0.30
_exptl_crystal_size_mid 0.30
_exptl_crystal_size_min 0.25
_refine_diff_density_max 0.34
_refine_diff_density_min -0.26
_refine_ls_extinction_method none
_refine_ls_goodness_of_fit_obs 2.37
_refine_ls_hydrogen_treatment refall
_refine_ls_matrix_type full
_refine_ls_number_parameters 269
_refine_ls_number_reflns 2832
_refine_ls_R_factor_all 0.058
_refine_ls_R_factor_obs 0.041
_refine_ls_shift/esd_max 0.000
_refine_ls_structure_factor_coef F
_refine_ls_weighting_details 1/(\s^2^(F)+0.0002F^2^)
_refine_ls_weighting_scheme calc
_refine_ls_wR_factor_all 0.053
_refine_ls_wR_factor_obs 0.050
_reflns_number_observed 2833
_reflns_number_total 3771
_reflns_observed_criterion 'Inet > 2.5\s(Inet)'
_cod_data_source_file om050931psi20051028_041253.cif
_cod_data_source_block c05204
_cod_depositor_comments
;
The following automatic conversions were performed:

'_symmetry_cell_setting' value 'Triclinic' changed to 'triclinic'
according to /home/saulius/struct/CIF-dictionaries/cif_core.dic
dictionary named 'cif_core.dic' version 2.4.1 from 2010-06-29.

Automatic conversion script
Id: cif_fix_values 1715 2011-07-08 13:25:40Z adriana 
;
_cod_original_cell_volume 776.82(21)
_cod_original_formula_sum 'C15 H13 F6 N O2 '
_cod_database_code 4074835

loop_
_symmetry_equiv_pos_as_xyz
x,y,z
-x,-y,-z

loop_
_atom_site_aniso_label
_atom_site_aniso_U_11
_atom_site_aniso_U_22
_atom_site_aniso_U_33
_atom_site_aniso_U_12
_atom_site_aniso_U_13
_atom_site_aniso_U_23
_atom_site_aniso_type_symbol
C1 0.0259(8) 0.0467(10) 0.0206(7) -0.0063(7) -0.0028(6) -0.0036(7) C
C2 0.0317(9) 0.0493(11) 0.0215(8) -0.0025(8) -0.0055(7) 0.0021(7) C
C3 0.0353(9) 0.0632(12) 0.0173(7) -0.0028(8) -0.0075(7) -0.0068(8) C
C4 0.0448(10) 0.0567(12) 0.0264(8) -0.0044(9) -0.0081(7) -0.0162(8) C
C5 0.0404(9) 0.0454(10) 0.0233(8) -0.0017(7) -0.0071(7) -0.0062(7) C
C6 0.0261(8) 0.0483(10) 0.0154(7) -0.0043(7) -0.0055(6) -0.0029(6) C
N7 0.0286(7) 0.0504(9) 0.0179(6) -0.0089(6) -0.0070(5) -0.0025(6) N
C8 0.0307(8) 0.0280(8) 0.0206(7) -0.0031(6) -0.0066(6) -0.0057(6) C
C9 0.0285(8) 0.0275(8) 0.0172(7) -0.0038(6) -0.0048(6) -0.0056(6) C
C10 0.0323(8) 0.0341(8) 0.0190(7) -0.0063(7) -0.0082(6) -0.0094(6) C
C11 0.0476(10) 0.0380(9) 0.0220(8) -0.0126(8) -0.0032(7) -0.0055(7) C
C12 0.0321(8) 0.0266(8) 0.0191(7) -0.0035(6) -0.0076(6) -0.0040(6) C
C13 0.0334(8) 0.0328(8) 0.0226(7) -0.0067(7) -0.0076(6) -0.0062(6) C
C14 0.0488(12) 0.0498(12) 0.0342(10) -0.0107(9) -0.0082(9) -0.0069(9) C
C15 0.0837(18) 0.0463(12) 0.0400(12) 0.0014(12) -0.0180(12) -0.0088(10) C
C16 0.0300(8) 0.0450(10) 0.0242(8) -0.0058(7) -0.0077(7) -0.0070(7) C
O17 0.0420(7) 0.0488(7) 0.0304(6) 0.0021(6) 0.0014(5) -0.0132(5) O
F18 0.0564(7) 0.0326(5) 0.0475(6) -0.0005(5) -0.0154(5) -0.0024(4) F
F19 0.0635(7) 0.0485(7) 0.0624(7) -0.0266(5) -0.0135(6) -0.0139(5) F
F20 0.0979(9) 0.0601(7) 0.0201(5) -0.0194(7) 0.0016(5) 0.0019(5) F
O21 0.0302(6) 0.0503(7) 0.0221(5) -0.0095(5) -0.0053(5) -0.0017(5) O
F22 0.0462(6) 0.0460(6) 0.0331(5) 0.0061(5) -0.0182(4) -0.0043(4) F
F23 0.0426(6) 0.0647(7) 0.0201(5) -0.0125(5) -0.0064(4) -0.0143(4) F
F24 0.0527(6) 0.0491(6) 0.0436(6) -0.0197(5) -0.0169(5) -0.0137(5) F

loop_
_atom_site_label
_atom_site_fract_x
_atom_site_fract_y
_atom_site_fract_z
_atom_site_U_iso_or_equiv
_atom_site_thermal_displace_type
_atom_site_type_symbol
C1 0.76227(20) 0.53170(19) 0.55722(14) 0.0318(9) Uani C
C2 0.72249(22) 0.55398(21) 0.43826(15) 0.0362(10) Uani C
C3 0.71556(23) 0.43670(22) 0.38847(15) 0.0389(10) Uani C
C4 0.74590(24) 0.29503(23) 0.45611(16) 0.0412(11) Uani C
C5 0.79009(23) 0.26560(20) 0.57449(15) 0.0368(9) Uani C
C6 0.79630(20) 0.38683(19) 0.62266(13) 0.0304(9) Uani C
N7 0.85013(19) 0.35961(16) 0.74283(12) 0.0324(8) Uani N
C8 0.74769(20) 0.32116(16) 0.85215(13) 0.0261(8) Uani C
C9 0.82293(19) 0.28254(16) 0.96257(13) 0.0241(7) Uani C
C10 0.69859(20) 0.23995(17) 1.08172(13) 0.0270(8) Uani C
C11 0.71381(24) 0.07676(19) 1.15246(14) 0.0357(9) Uani C
C12 1.00640(20) 0.29075(16) 0.95615(13) 0.0257(8) Uani C
C13 1.08541(21) 0.26642(17) 1.07571(14) 0.0289(8) Uani C
C14 0.7663(3) 0.65951(23) 0.61295(19) 0.0441(11) Uani C
C15 0.8292(4) 0.11019(25) 0.64614(22) 0.0567(15) Uani C
C16 0.55281(22) 0.31882(21) 0.85678(16) 0.0326(9) Uani C
O17 0.57460(16) 0.31743(13) 1.12171(10) 0.0415(7) Uani O
F18 0.87444(14) 0.00625(11) 1.13010(10) 0.0463(6) Uani F
F19 0.60072(16) 0.00874(12) 1.11598(11) 0.0554(7) Uani F
F20 0.66854(19) 0.05950(13) 1.27468(9) 0.0620(8) Uani F
O21 1.11707(14) 0.32439(13) 0.86040(9) 0.0348(7) Uani O
F22 1.20442(13) 0.14875(11) 1.08783(9) 0.0422(5) Uani F
F23 0.96471(13) 0.24897(11) 1.18051(8) 0.0408(6) Uani F
F24 1.16980(14) 0.38142(11) 1.07052(9) 0.0451(6) Uani F
H2 0.7031(22) 0.6489(20) 0.3919(16) 0.034(5) Uiso H
H3 0.6865(23) 0.4544(20) 0.3078(17) 0.044(5) Uiso H
H4 0.742(3) 0.2189(24) 0.4212(19) 0.058(6) Uiso H
H7 0.963(3) 0.3644(20) 0.7444(17) 0.043(5) Uiso H
H14a 0.679(3) 0.6531(22) 0.6925(20) 0.056(6) Uiso H
H14b 0.879(3) 0.6559(23) 0.6367(19) 0.063(6) Uiso H
H14c 0.747(3) 0.755(3) 0.5538(24) 0.079(7) Uiso H
H15a 0.842(4) 0.041(3) 0.603(3) 0.105(10) Uiso H
H15b 0.737(4) 0.081(3) 0.720(3) 0.095(9) Uiso H
H15c 0.945(4) 0.097(3) 0.6701(25) 0.097(10) Uiso H
H16a 0.528(3) 0.3183(22) 0.7755(19) 0.055(6) Uiso H
H16b 0.505(3) 0.2262(24) 0.9081(20) 0.060(6) Uiso H
H16c 0.488(3) 0.4053(22) 0.8836(17) 0.051(6) Uiso H

loop_
_atom_type_symbol
_atom_type_scat_dispersion_real
_atom_type_scat_dispersion_imag
_atom_type_scat_source
C 0.003 0.002 'International Tables Vol. IV Table 2.2B'
H 0.000 0.000 'International Tables Vol. IV Table 2.2B'
F 0.017 0.010 'International Tables Vol. IV Table 2.2B'
N 0.006 0.003 'International Tables Vol. IV Table 2.2B'
O 0.011 0.006 'International Tables Vol. IV Table 2.2B'

loop_
_geom_angle_atom_site_label_1
_geom_angle_atom_site_label_2
_geom_angle_atom_site_label_3
_geom_angle
C(2) C(1) C(6) 117.43(15)
C(2) C(1) C(14) 121.14(16)
C(6) C(1) C(14) 121.42(15)
C(1) C(2) C(3) 121.00(17)
C(1) C(2) H(2) 119.2(10)
C(3) C(2) H(2) 119.8(10)
C(2) C(3) C(4) 120.31(15)
C(2) C(3) H(3) 119.6(11)
C(4) C(3) H(3) 120.1(11)
C(3) C(4) C(5) 121.38(17)
C(3) C(4) H(4) 119.0(13)
C(5) C(4) H(4) 119.6(13)
C(4) C(5) C(6) 117.03(16)
C(4) C(5) C(15) 121.04(17)
C(6) C(5) C(15) 121.94(16)
C(1) C(6) C(5) 122.81(14)
C(1) C(6) N(7) 118.97(14)
C(5) C(6) N(7) 118.14(14)
C(6) N(7) C(8) 126.15(13)
C(6) N(7) H(7) 117.9(12)
C(8) N(7) H(7) 115.8(12)
N(7) C(8) C(9) 120.03(14)
N(7) C(8) C(16) 118.68(13)
C(9) C(8) C(16) 121.30(13)
C(8) C(9) C(10) 116.63(13)
C(8) C(9) C(12) 120.25(13)
C(10) C(9) C(12) 123.08(13)
C(9) C(10) C(11) 117.44(13)
C(9) C(10) O(17) 125.73(14)
C(11) C(10) O(17) 116.33(14)
C(10) C(11) F(18) 114.06(13)
C(10) C(11) F(19) 107.71(14)
C(10) C(11) F(20) 112.57(13)
F(18) C(11) F(19) 107.26(13)
F(18) C(11) F(20) 107.52(14)
F(19) C(11) F(20) 107.40(14)
C(9) C(12) C(13) 120.72(12)
C(9) C(12) O(21) 126.36(13)
C(13) C(12) O(21) 112.80(13)
C(12) C(13) F(22) 111.20(12)
C(12) C(13) F(23) 114.30(12)
C(12) C(13) F(24) 109.82(12)
F(22) C(13) F(23) 107.25(12)
F(22) C(13) F(24) 106.97(13)
F(23) C(13) F(24) 106.96(12)
C(1) C(14) H(14a) 111.0(11)
C(1) C(14) H(14b) 110.4(13)
C(1) C(14) H(14c) 112.0(14)
H(14a) C(14) H(14b) 104.3(17)
H(14a) C(14) H(14c) 111.3(18)
H(14b) C(14) H(14c) 107.5(19)
C(5) C(15) H(15a) 115.6(18)
C(5) C(15) H(15b) 112.5(16)
C(5) C(15) H(15c) 110.5(16)
H(15a) C(15) H(15b) 106.2(23)
H(15a) C(15) H(15c) 100.9(24)
H(15b) C(15) H(15c) 110.5(22)
C(8) C(16) H(16a) 110.9(12)
C(8) C(16) H(16b) 114.1(12)
C(8) C(16) H(16c) 109.3(11)
H(16a) C(16) H(16b) 100.8(16)
H(16a) C(16) H(16c) 109.7(16)
H(16b) C(16) H(16c) 111.8(16)
C(11) F(18) F(19) 36.58(8)
C(11) F(18) F(20) 36.26(8)
F(19) F(18) F(20) 60.18(6)
C(11) F(19) F(18) 36.16(9)
C(11) F(19) F(20) 36.11(8)
F(18) F(19) F(20) 59.76(5)
C(11) F(20) F(18) 36.22(9)
C(11) F(20) F(19) 36.49(8)
F(18) F(20) F(19) 60.05(5)
C(13) F(22) F(23) 36.53(7)
C(13) F(22) F(24) 36.53(8)
F(23) F(22) F(24) 60.07(5)
C(13) F(23) F(22) 36.22(8)
C(13) F(23) F(24) 36.38(7)
F(22) F(23) F(24) 59.71(5)
C(13) F(24) F(22) 36.50(8)
C(13) F(24) F(23) 36.66(7)
F(22) F(24) F(23) 60.22(5)
C(14) H(14a) H(14b) 36.9(11)
C(14) H(14b) H(14a) 38.8(11)
C(15) H(15a) H(15b) 39.0(16)
C(15) H(15a) H(15c) 41.3(18)
H(15b) H(15a) H(15c) 66.0(20)
C(15) H(15b) H(15a) 34.9(15)
C(15) H(15c) H(15a) 37.8(16)
C(16) H(16a) H(16b) 40.1(11)
C(16) H(16b) H(16a) 39.2(11)

loop_
_geom_bond_atom_site_label_1
_geom_bond_atom_site_label_2
_geom_bond_distance
C(1) C(2) 1.3963(22)
C(1) C(6) 1.3941(24)
C(1) C(14) 1.507(3)
C(2) C(3) 1.379(3)
C(2) H(2) 0.923(18)
C(3) C(4) 1.374(3)
C(3) H(3) 0.951(19)
C(4) C(5) 1.3963(23)
C(4) H(4) 0.912(23)
C(5) C(6) 1.4006(24)
C(5) C(15) 1.504(3)
C(6) N(7) 1.4497(19)
N(7) C(8) 1.3200(19)
N(7) H(7) 0.881(19)
C(8) C(9) 1.4231(20)
C(8) C(16) 1.4978(22)
C(9) C(10) 1.4862(20)
C(9) C(12) 1.4160(21)
C(10) C(11) 1.5440(23)
C(10) O(17) 1.2017(19)
C(11) F(18) 1.3266(21)
C(11) F(19) 1.3399(20)
C(11) F(20) 1.3277(18)
C(12) C(13) 1.5440(20)
C(12) O(21) 1.2373(18)
C(13) F(22) 1.3304(19)
C(13) F(23) 1.3403(17)
C(13) F(24) 1.3315(18)
C(14) H(14a) 1.001(22)
C(14) H(14b) 0.958(23)
C(14) H(14c) 0.99(3)
C(15) H(15a) 0.90(3)
C(15) H(15b) 0.99(3)
C(15) H(15c) 0.97(3)
C(16) H(16a) 0.976(21)
C(16) H(16b) 0.994(22)
C(16) H(16c) 0.978(21)
F(18) F(19) 2.1472(16)
F(18) F(20) 2.1409(16)
F(19) F(20) 2.1500(16)
F(22) F(23) 2.1504(14)
F(22) F(24) 2.1393(14)
F(23) F(24) 2.1471(14)
H(14a) H(14b) 1.55(3)
H(15a) H(15b) 1.51(4)
H(15a) H(15c) 1.44(4)
H(16a) H(16b) 1.52(3)
